data_4060167
_journal_name_full Organometallics
_journal_paper_doi 10.1021/om049324c
_journal_year 2005
_chemical_formula_moiety 'C30 H70 O7 Si6 '
_chemical_formula_sum 'C30 H70 O7 Si6'
_chemical_formula_weight 711.39
_space_group_IT_number 14
_symmetry_cell_setting monoclinic
_symmetry_space_group_name_Hall '-P 2yn'
_symmetry_space_group_name_H-M 'P 1 21/n 1'
_cell_angle_alpha 90
_cell_angle_beta 91.736(2)
_cell_angle_gamma 90
_cell_formula_units_Z 4
_cell_length_a 11.0665(4)
_cell_length_b 18.2356(7)
_cell_length_c 21.3040(7)
_cell_measurement_reflns_used ?
_cell_measurement_temperature 173.2
_cell_measurement_theta_max 27.6
_cell_measurement_theta_min 1.0
_cell_volume 4297.3(3)
_diffrn_detector_area_resol_mean 10.00
_diffrn_measurement_device_type 'Rigaku RAXIS-IV Imaging Plate'
_diffrn_measurement_method \w
_diffrn_radiation_type 'Mo K\a'
_diffrn_radiation_wavelength 0.7107
_diffrn_reflns_av_R_equivalents 0.000
_diffrn_reflns_limit_h_max 14
_diffrn_reflns_limit_h_min 0
_diffrn_reflns_limit_k_max 23
_diffrn_reflns_limit_k_min 0
_diffrn_reflns_limit_l_max 27
_diffrn_reflns_limit_l_min -27
_diffrn_reflns_number 8273
_diffrn_reflns_theta_max 27.60
_diffrn_reflns_theta_min ?
_exptl_absorpt_coefficient_mu 0.230
_exptl_absorpt_correction_type none
_exptl_crystal_colour colorless
_exptl_crystal_density_diffrn 1.099
_exptl_crystal_density_meas ?
_exptl_crystal_density_method 'not measured'
_exptl_crystal_description prismatic
_exptl_crystal_size_max 0.200
_exptl_crystal_size_mid 0.200
_exptl_crystal_size_min 0.100
_exptl_crystal_size_rad ?
_refine_diff_density_max 0.78
_refine_diff_density_min -0.61
_refine_ls_extinction_coef 0.0049
_refine_ls_extinction_expression Fc^*^=kFc[1+0.001xFc^2^\l^3^/sin(2\q)]^-1/4^
_refine_ls_extinction_method SHELXL
_refine_ls_goodness_of_fit_ref 1.127
_refine_ls_hydrogen_treatment noref
_refine_ls_number_parameters 389
_refine_ls_number_reflns 7657
_refine_ls_R_factor_gt 0.0628
_refine_ls_shift/su_max -0.0020
_refine_ls_structure_factor_coef Fsqd
_refine_ls_weighting_details 'w = 1/[\s^2^(Fo^2^) + (0.0765P)^2^+4.3466P] where P=(Fo^2^+2Fc^2^)/3'
_refine_ls_weighting_scheme calc
_refine_ls_wR_factor_ref 0.1642
_reflns_number_gt 7657
_reflns_number_total 8273
_reflns_threshold_expression >2.0sigma(I)
_cod_original_sg_symbol_H-M 'P 21/n'
_cod_original_formula_sum 'C30 H70 O7 Si6 '
_cod_database_code 4060167

loop_
_symmetry_equiv_pos_as_xyz
x,y,z
1/2-x,1/2+y,1/2-z
-x,-y,-z
1/2+x,1/2-y,1/2+z

loop_
_atom_site_label
_atom_site_type_symbol
_atom_site_fract_x
_atom_site_fract_y
_atom_site_fract_z
_atom_site_U_iso_or_equiv
_atom_site_adp_type
_atom_site_occupancy
_atom_site_calc_flag
_atom_site_refinement_flags
_atom_site_disorder_assembly
_atom_site_disorder_group
Si(1) Si 0.58929(7) 0.73329(4) 0.26998(3) 0.0311(2) Uani 1.00 d . . .
Si(2) Si 0.55528(7) 0.61873(4) 0.37786(4) 0.0361(2) Uani 1.00 d . . .
Si(3) Si 0.27317(7) 0.64272(4) 0.36305(4) 0.0329(2) Uani 1.00 d . . .
Si(4) Si 0.31566(7) 0.71766(4) 0.23287(3) 0.0292(2) Uani 1.00 d . . .
Si(5) Si 0.37933(7) 0.60350(4) 0.12993(4) 0.0350(2) Uani 1.00 d . . .
Si(6) Si 0.65017(7) 0.65831(4) 0.14208(3) 0.0341(2) Uani 1.00 d . . .
O(1) O 0.5999(2) 0.6852(1) 0.33323(9) 0.0438(5) Uani 1.00 d . . .
O(2) O 0.4114(2) 0.6249(1) 0.3854(1) 0.0520(6) Uani 1.00 d . . .
O(3) O 0.2674(2) 0.6674(1) 0.28937(9) 0.0366(4) Uani 1.00 d . . .
O(4) O 0.3180(2) 0.6687(1) 0.16940(9) 0.0395(4) Uani 1.00 d . . .
O(5) O 0.5224(2) 0.6188(1) 0.1252(1) 0.0454(5) Uani 1.00 d . . .
O(6) O 0.6524(2) 0.6889(1) 0.21411(9) 0.0409(5) Uani 1.00 d . . .
O(7) O 0.4493(2) 0.7477(1) 0.25095(9) 0.0375(4) Uani 1.00 d . . .
C(1) C 0.6664(3) 0.8227(2) 0.2831(2) 0.0517(8) Uani 1.00 d . . .
C(2) C 0.7983(4) 0.8122(3) 0.3034(2) 0.071(1) Uani 1.00 d . . .
C(3) C 0.6021(5) 0.8711(2) 0.3291(3) 0.086(1) Uani 1.00 d . . .
C(4) C 0.6321(3) 0.6297(2) 0.4566(2) 0.0558(9) Uani 1.00 d . . .
C(5) C 0.7656(4) 0.6423(3) 0.4544(2) 0.080(1) Uani 1.00 d . . .
C(6) C 0.5739(6) 0.6855(5) 0.4957(3) 0.155(4) Uani 1.00 d . . .
C(7) C 0.5872(5) 0.5294(3) 0.3400(3) 0.096(2) Uani 1.00 d . . .
C(8) C 0.7175(7) 0.5183(4) 0.3212(3) 0.128(3) Uani 1.00 d . . .
C(9) C 0.5439(6) 0.4654(3) 0.3800(6) 0.208(6) Uani 1.00 d . . .
C(10) C 0.2195(3) 0.7197(2) 0.4129(1) 0.0462(7) Uani 1.00 d . . .
C(11) C 0.3007(4) 0.7872(2) 0.4091(2) 0.0596(9) Uani 1.00 d . . .
C(12) C 0.0880(4) 0.7405(2) 0.3989(2) 0.064(1) Uani 1.00 d . . .
C(13) C 0.1856(3) 0.5558(2) 0.3694(2) 0.0446(7) Uani 1.00 d . . .
C(14) C 0.1760(5) 0.5304(3) 0.4374(2) 0.082(1) Uani 1.00 d . . .
C(15) C 0.0621(3) 0.5555(2) 0.3356(2) 0.0620(10) Uani 1.00 d . . .
C(16) C 0.2141(3) 0.7967(2) 0.2180(1) 0.0384(6) Uani 1.00 d . . .
C(17) C 0.0868(3) 0.7719(2) 0.1980(2) 0.0540(8) Uani 1.00 d . . .
C(18) C 0.2644(4) 0.8493(2) 0.1691(2) 0.0572(9) Uani 1.00 d . . .
C(19) C 0.3604(4) 0.5172(2) 0.1776(2) 0.069(1) Uani 1.00 d . . .
C(20) C 0.2297(4) 0.4940(2) 0.1827(2) 0.068(1) Uani 1.00 d . . .
C(21) C 0.4401(4) 0.4560(2) 0.1588(3) 0.097(2) Uani 1.00 d . . .
C(22) C 0.3081(4) 0.5980(3) 0.0505(2) 0.083(2) Uani 1.00 d . . .
C(23) C 0.1753(5) 0.6111(3) 0.0459(2) 0.090(2) Uani 1.00 d . . .
C(24) C 0.3780(6) 0.6259(4) -0.0013(2) 0.130(3) Uani 1.00 d . . .
C(25) C 0.6686(3) 0.7369(2) 0.0868(1) 0.0419(7) Uani 1.00 d . . .
C(26) C 0.7899(4) 0.7765(2) 0.0974(2) 0.062(1) Uani 1.00 d . . .
C(27) C 0.5642(4) 0.7913(2) 0.0897(2) 0.0574(9) Uani 1.00 d . . .
C(28) C 0.7676(3) 0.5848(2) 0.1375(2) 0.0465(7) Uani 1.00 d . . .
C(29) C 0.8865(3) 0.6016(2) 0.1712(2) 0.066(1) Uani 1.00 d . . .
C(30) C 0.7878(4) 0.5611(3) 0.0701(2) 0.077(1) Uani 1.00 d . . .
H(1) H 0.6644 0.8485 0.2429 0.0625 Uiso 1.00 calc . . .
H(2) H 0.8041 0.7855 0.3426 0.0818 Uiso 1.00 calc . . .
H(3) H 0.8405 0.7821 0.2729 0.0818 Uiso 1.00 calc . . .
H(4) H 0.8408 0.8566 0.3080 0.0818 Uiso 1.00 calc . . .
H(5) H 0.6396 0.9171 0.3344 0.1045 Uiso 1.00 calc . . .
H(6) H 0.5184 0.8789 0.3159 0.1045 Uiso 1.00 calc . . .
H(7) H 0.6004 0.8470 0.3696 0.1045 Uiso 1.00 calc . . .
H(8) H 0.6221 0.5833 0.4775 0.0703 Uiso 1.00 calc . . .
H(9) H 0.8024 0.6447 0.4957 0.0971 Uiso 1.00 calc . . .
H(10) H 0.8059 0.6032 0.4322 0.0971 Uiso 1.00 calc . . .
H(11) H 0.7834 0.6872 0.4331 0.0971 Uiso 1.00 calc . . .
H(12) H 0.6054 0.6885 0.5370 0.1751 Uiso 1.00 calc . . .
H(13) H 0.5769 0.7338 0.4767 0.1751 Uiso 1.00 calc . . .
H(14) H 0.4857 0.6753 0.4988 0.1751 Uiso 1.00 calc . . .
H(15) H 0.5382 0.5276 0.2992 0.1188 Uiso 1.00 calc . . .
H(16) H 0.7275 0.4706 0.3019 0.1551 Uiso 1.00 calc . . .
H(17) H 0.7444 0.5545 0.2936 0.1551 Uiso 1.00 calc . . .
H(18) H 0.7675 0.5187 0.3589 0.1551 Uiso 1.00 calc . . .
H(19) H 0.4607 0.4716 0.3878 0.2496 Uiso 1.00 calc . . .
H(20) H 0.5550 0.4209 0.3573 0.2496 Uiso 1.00 calc . . .
H(21) H 0.5894 0.4639 0.4181 0.2496 Uiso 1.00 calc . . .
H(22) H 0.2238 0.7017 0.4556 0.0520 Uiso 1.00 calc . . .
H(23) H 0.3840 0.7749 0.4214 0.0723 Uiso 1.00 calc . . .
H(24) H 0.3013 0.8065 0.3679 0.0723 Uiso 1.00 calc . . .
H(25) H 0.2756 0.8249 0.4373 0.0723 Uiso 1.00 calc . . .
H(26) H 0.0636 0.7784 0.4267 0.0792 Uiso 1.00 calc . . .
H(27) H 0.0787 0.7576 0.3568 0.0792 Uiso 1.00 calc . . .
H(28) H 0.0357 0.6992 0.4041 0.0792 Uiso 1.00 calc . . .
H(29) H 0.2339 0.5184 0.3487 0.0512 Uiso 1.00 calc . . .
H(30) H 0.1269 0.5660 0.4603 0.0983 Uiso 1.00 calc . . .
H(31) H 0.1347 0.4844 0.4403 0.0983 Uiso 1.00 calc . . .
H(32) H 0.2515 0.5271 0.4589 0.0983 Uiso 1.00 calc . . .
H(33) H 0.0104 0.5908 0.3536 0.0767 Uiso 1.00 calc . . .
H(34) H 0.0682 0.5660 0.2916 0.0767 Uiso 1.00 calc . . .
H(35) H 0.0242 0.5080 0.3390 0.0767 Uiso 1.00 calc . . .
H(36) H 0.2076 0.8232 0.2572 0.0422 Uiso 1.00 calc . . .
H(37) H 0.0349 0.8124 0.1915 0.0618 Uiso 1.00 calc . . .
H(38) H 0.0907 0.7444 0.1594 0.0618 Uiso 1.00 calc . . .
H(39) H 0.0536 0.7401 0.2290 0.0618 Uiso 1.00 calc . . .
H(40) H 0.3437 0.8658 0.1816 0.0667 Uiso 1.00 calc . . .
H(41) H 0.2725 0.8231 0.1295 0.0667 Uiso 1.00 calc . . .
H(42) H 0.2135 0.8898 0.1619 0.0667 Uiso 1.00 calc . . .
H(43) H 0.3901 0.5291 0.2204 0.0950 Uiso 1.00 calc . . .
H(44) H 0.1797 0.5325 0.1978 0.0856 Uiso 1.00 calc . . .
H(45) H 0.1965 0.4809 0.1408 0.0856 Uiso 1.00 calc . . .
H(46) H 0.2199 0.4518 0.2086 0.0856 Uiso 1.00 calc . . .
H(47) H 0.4350 0.4140 0.1829 0.1185 Uiso 1.00 calc . . .
H(48) H 0.4180 0.4419 0.1144 0.1185 Uiso 1.00 calc . . .
H(49) H 0.5248 0.4706 0.1564 0.1185 Uiso 1.00 calc . . .
H(50) H 0.3149 0.5470 0.0427 0.1130 Uiso 1.00 calc . . .
H(51) H 0.1549 0.6604 0.0525 0.1073 Uiso 1.00 calc . . .
H(52) H 0.1414 0.5948 0.0064 0.1073 Uiso 1.00 calc . . .
H(53) H 0.1362 0.5818 0.0783 0.1073 Uiso 1.00 calc . . .
H(54) H 0.4590 0.6051 0.0014 0.1399 Uiso 1.00 calc . . .
H(55) H 0.3417 0.6091 -0.0402 0.1399 Uiso 1.00 calc . . .
H(56) H 0.3827 0.6765 -0.0006 0.1399 Uiso 1.00 calc . . .
H(57) H 0.6688 0.7163 0.0441 0.0510 Uiso 1.00 calc . . .
H(58) H 0.8568 0.7453 0.0931 0.0735 Uiso 1.00 calc . . .
H(59) H 0.7969 0.8166 0.0674 0.0735 Uiso 1.00 calc . . .
H(60) H 0.7928 0.7982 0.1384 0.0735 Uiso 1.00 calc . . .
H(61) H 0.5601 0.8129 0.1307 0.0659 Uiso 1.00 calc . . .
H(62) H 0.5708 0.8307 0.0599 0.0659 Uiso 1.00 calc . . .
H(63) H 0.4864 0.7680 0.0810 0.0659 Uiso 1.00 calc . . .
H(64) H 0.7345 0.5429 0.1589 0.0533 Uiso 1.00 calc . . .
H(65) H 0.9412 0.5622 0.1699 0.0784 Uiso 1.00 calc . . .
H(66) H 0.9237 0.6442 0.1528 0.0784 Uiso 1.00 calc . . .
H(67) H 0.8743 0.6140 0.2150 0.0784 Uiso 1.00 calc . . .
H(68) H 0.7094 0.5469 0.0513 0.0865 Uiso 1.00 calc . . .
H(69) H 0.8166 0.6013 0.0472 0.0865 Uiso 1.00 calc . . .
H(70) H 0.8396 0.5212 0.0690 0.0865 Uiso 1.00 calc . . .

loop_
_atom_type_symbol
_atom_type_description
_atom_type_scat_dispersion_real
_atom_type_scat_dispersion_imag
_atom_type_scat_source
C C 0.003 0.002
;International Tables for Crystallography
(1992, Vol. C, Tables 4.2.6.8 and 6.1.1.4)
;
H H 0.000 0.000
;International Tables for Crystallography
(1992, Vol. C, Table 6.1.1.4)
;
Si Si 0.082 0.070
;International Tables for Crystallography
(1992, Vol. C, Tables 4.2.6.8 and 6.1.1.4)
;
O O 0.011 0.006
;International Tables for Crystallography
(1992, Vol. C, Tables 4.2.6.8 and 6.1.1.4)
;
